data_7022053
loop_
_publ_author_name
'Nifant'ev, Ilya E.'
'Tavtorkin, Alexander N.'
'Shlyahtin, Andrei V.'
'Korchagina, Sof'ya A.'
'Gavrilenko, Inna F.'
'Glebova, Natalya N.'
'Churakov, Andrei V.'

_publ_section_title
;
 Easily accessible, hydrocarbon-soluble, crystalline, anhydrous lanthanide
 (Nd, La, and Y) phosphates.
;
_journal_issue 4
_journal_name_full 'Dalton transactions (Cambridge, England : 2003)'
_journal_page_first 1223
_journal_page_last 1230
_journal_paper_doi 10.1039/c2dt31505j
_journal_volume 42
_journal_year 2013
_chemical_formula_moiety 'C102 H168 Nd2 O24 P6'
_chemical_formula_sum 'C102 H168 Nd2 O24 P6'
_chemical_formula_weight 2252.66
_chemical_name_systematic
;
?
;
_space_group_IT_number 2
_symmetry_cell_setting triclinic
_symmetry_space_group_name_Hall '-P 1'
_symmetry_space_group_name_H-M 'P -1'
_atom_sites_solution_hydrogens geom
_atom_sites_solution_primary direct
_atom_sites_solution_secondary difmap
_audit_creation_method SHELXL-97
_cell_angle_alpha 65.781(2)
_cell_angle_beta 75.178(3)
_cell_angle_gamma 82.048(3)
_cell_formula_units_Z 1
_cell_length_a 14.273(3)
_cell_length_b 14.921(3)
_cell_length_c 15.089(3)
_cell_measurement_reflns_used 9905
_cell_measurement_temperature 173(2)
_cell_measurement_theta_max 29.566
_cell_measurement_theta_min 2.339
_cell_volume 2831.1(10)
_computing_structure_refinement 'SHELXL-97 (Sheldrick, 1997)'
_computing_structure_solution 'SHELXS-97 (Sheldrick, 1990)'
_diffrn_ambient_temperature 173(2)
_diffrn_measured_fraction_theta_full 0.997
_diffrn_measured_fraction_theta_max 0.997
_diffrn_measurement_device_type 'Bruker SMART APEX II'
_diffrn_measurement_method \w
_diffrn_radiation_monochromator graphite
_diffrn_radiation_source 'fine-focus sealed tube'
_diffrn_radiation_type MoK\a
_diffrn_radiation_wavelength 0.71073
_diffrn_reflns_av_R_equivalents 0.0259
_diffrn_reflns_av_sigmaI/netI 0.0387
_diffrn_reflns_limit_h_max 18
_diffrn_reflns_limit_h_min -18
_diffrn_reflns_limit_k_max 19
_diffrn_reflns_limit_k_min -19
_diffrn_reflns_limit_l_max 19
_diffrn_reflns_limit_l_min -19
_diffrn_reflns_number 29369
_diffrn_reflns_theta_full 28.00
_diffrn_reflns_theta_max 28.00
_diffrn_reflns_theta_min 1.48
_diffrn_standards_decay_% 0
_diffrn_standards_interval_time 0
_diffrn_standards_number 0
_exptl_absorpt_coefficient_mu 1.057
_exptl_absorpt_correction_T_max 0.9017
_exptl_absorpt_correction_T_min 0.8165
_exptl_absorpt_correction_type multi-scan
_exptl_absorpt_process_details 'SADABS (Bruker, 2004)'
_exptl_crystal_colour colourless
_exptl_crystal_density_diffrn 1.321
_exptl_crystal_density_method 'not measured'
_exptl_crystal_description block
_exptl_crystal_F_000 1182
_exptl_crystal_size_max 0.20
_exptl_crystal_size_mid 0.15
_exptl_crystal_size_min 0.10
_refine_diff_density_max 0.972
_refine_diff_density_min -0.456
_refine_diff_density_rms 0.082
_refine_ls_extinction_method none
_refine_ls_goodness_of_fit_ref 1.075
_refine_ls_hydrogen_treatment constr
_refine_ls_matrix_type full
_refine_ls_number_parameters 628
_refine_ls_number_reflns 13617
_refine_ls_number_restraints 0
_refine_ls_restrained_S_all 1.075
_refine_ls_R_factor_all 0.0389
_refine_ls_R_factor_gt 0.0310
_refine_ls_shift/su_max 0.004
_refine_ls_shift/su_mean 0.000
_refine_ls_structure_factor_coef Fsqd
_refine_ls_weighting_details 'calc w=1/[\s^2^(Fo^2^)+(0.0469P)^2^+0.0000P] where P=(Fo^2^+2Fc^2^)/3'
_refine_ls_weighting_scheme calc
_refine_ls_wR_factor_gt 0.0794
_refine_ls_wR_factor_ref 0.0827
_reflns_number_gt 11903
_reflns_number_total 13617
_reflns_threshold_expression I>2\s(I)
_cod_data_source_file c2dt31505j.txt
_cod_data_source_block c
_cod_original_cell_volume 2831.1(9)
_cod_database_code 7022053

loop_
_symmetry_equiv_pos_as_xyz
'x, y, z'
'-x, -y, -z'

loop_
_atom_site_label
_atom_site_type_symbol
_atom_site_fract_x
_atom_site_fract_y
_atom_site_fract_z
_atom_site_U_iso_or_equiv
_atom_site_adp_type
_atom_site_occupancy
_atom_site_symmetry_multiplicity
_atom_site_calc_flag
_atom_site_refinement_flags
Nd1 Nd 1.045182(8) 0.133775(8) 0.901922(8) 0.01873(4) Uani 1 1 d .
P1 P 0.86403(4) 0.13134(4) 1.07062(5) 0.02451(13) Uani 1 1 d .
P2 P 0.86731(5) 0.00291(5) 0.87178(5) 0.02777(13) Uani 1 1 d .
P3 P 1.13435(4) 0.32251(4) 0.75172(4) 0.02420(12) Uani 1 1 d .
O11 O 0.85684(13) 0.13546(13) 1.17381(13) 0.0338(4) Uani 1 1 d .
O12 O 0.75412(11) 0.13559(12) 1.06447(12) 0.0262(3) Uani 1 1 d .
O13 O 0.91960(12) 0.21326(12) 0.98473(13) 0.0325(4) Uani 1 1 d .
O14 O 0.90934(12) 0.03435(12) 1.06851(12) 0.0280(4) Uani 1 1 d .
O21 O 0.75637(13) 0.03045(14) 0.88230(13) 0.0359(4) Uani 1 1 d .
O22 O 0.89877(12) -0.03704(12) 0.78476(12) 0.0287(4) Uani 1 1 d .
O23 O 0.92456(12) 0.09060(12) 0.84539(13) 0.0315(4) Uani 1 1 d .
O24 O 0.87908(14) -0.08262(13) 0.96496(13) 0.0354(4) Uani 1 1 d .
O31 O 1.09118(13) 0.43045(12) 0.72568(14) 0.0381(4) Uani 1 1 d .
O32 O 1.23710(11) 0.33973(11) 0.67819(12) 0.0262(3) Uani 1 1 d .
O33 O 1.14290(12) 0.27226(12) 0.85853(12) 0.0299(4) Uani 1 1 d .
O34 O 1.07703(11) 0.25743(12) 0.73263(12) 0.0279(4) Uani 1 1 d .
C11 C 0.67560(16) 0.16460(17) 1.12751(17) 0.0235(5) Uani 1 1 d .
C12 C 0.64866(17) 0.26456(18) 1.10142(18) 0.0275(5) Uani 1 1 d .
C13 C 0.58262(18) 0.28800(19) 1.1760(2) 0.0325(5) Uani 1 1 d .
H13 H 0.5645 0.3552 1.1627 0.039 Uiso 1 1 calc R
C14 C 0.54271(17) 0.2182(2) 1.2676(2) 0.0319(6) Uani 1 1 d .
C15 C 0.56259(17) 0.11981(18) 1.28287(18) 0.0286(5) Uani 1 1 d .
H15 H 0.5307 0.0712 1.3434 0.034 Uiso 1 1 calc R
C16 C 0.62724(16) 0.08923(17) 1.21337(18) 0.0252(5) Uani 1 1 d .
C17 C 0.6826(2) 0.34873(19) 0.9990(2) 0.0396(6) Uani 1 1 d .
C18 C 0.63850(18) -0.02057(18) 1.23107(19) 0.0305(5) Uani 1 1 d .
C19 C 0.4765(2) 0.2465(2) 1.3481(2) 0.0448(7) Uani 1 1 d .
H19A H 0.4457 0.3113 1.3178 0.067 Uiso 1 1 calc R
H19B H 0.5143 0.2488 1.3929 0.067 Uiso 1 1 calc R
H19C H 0.4265 0.1977 1.3861 0.067 Uiso 1 1 calc R
C21 C 0.84849(17) -0.02364(18) 0.71115(17) 0.0257(5) Uani 1 1 d .
C22 C 0.77671(17) -0.09032(18) 0.73281(18) 0.0287(5) Uani 1 1 d .
C23 C 0.72172(18) -0.0660(2) 0.66147(19) 0.0337(6) Uani 1 1 d .
H23 H 0.6706 -0.1073 0.6748 0.040 Uiso 1 1 calc R
C24 C 0.73744(19) 0.0146(2) 0.57288(19) 0.0365(6) Uani 1 1 d .
C25 C 0.81534(19) 0.0713(2) 0.55162(19) 0.0352(6) Uani 1 1 d .
H25 H 0.8292 0.1247 0.4887 0.042 Uiso 1 1 calc R
C26 C 0.87430(17) 0.05422(18) 0.61751(17) 0.0276(5) Uani 1 1 d .
C27 C 0.75545(19) -0.18827(19) 0.8252(2) 0.0353(6) Uani 1 1 d .
C28 C 0.96176(18) 0.1215(2) 0.58288(19) 0.0331(6) Uani 1 1 d .
C29 C 0.6750(2) 0.0373(3) 0.4982(2) 0.0538(9) Uani 1 1 d .
H29A H 0.6276 -0.0140 0.5233 0.081 Uiso 1 1 calc R
H29B H 0.7161 0.0394 0.4346 0.081 Uiso 1 1 calc R
H29C H 0.6408 0.1011 0.4886 0.081 Uiso 1 1 calc R
C31 C 1.28051(17) 0.43048(17) 0.61441(18) 0.0274(5) Uani 1 1 d .
C32 C 1.26900(17) 0.47169(19) 0.51578(18) 0.0307(5) Uani 1 1 d .
C33 C 1.3029(2) 0.5665(2) 0.4592(2) 0.0435(7) Uani 1 1 d .
H33 H 1.2939 0.5987 0.3929 0.052 Uiso 1 1 calc R
C34 C 1.3488(2) 0.6153(2) 0.4953(2) 0.0486(8) Uani 1 1 d .
C35 C 1.3666(2) 0.5670(2) 0.5887(2) 0.0443(7) Uani 1 1 d .
H35 H 1.4014 0.5996 0.6120 0.053 Uiso 1 1 calc R
C36 C 1.33612(18) 0.47152(19) 0.6518(2) 0.0326(5) Uani 1 1 d .
C37 C 1.22234(19) 0.4212(2) 0.46798(19) 0.0344(6) Uani 1 1 d .
C38 C 1.3641(2) 0.4226(2) 0.7536(2) 0.0386(6) Uani 1 1 d .
C39 C 1.3814(3) 0.7199(3) 0.4318(3) 0.0778(13) Uani 1 1 d .
H39A H 1.4297 0.7350 0.4592 0.117 Uiso 1 1 calc R
H39B H 1.3254 0.7660 0.4321 0.117 Uiso 1 1 calc R
H39C H 1.4101 0.7261 0.3633 0.117 Uiso 1 1 calc R
C41 C 0.5998(3) 0.4269(3) 0.9782(3) 0.0637(10) Uani 1 1 d .
H41A H 0.5405 0.3954 0.9867 0.096 Uiso 1 1 calc R
H41B H 0.6174 0.4757 0.9097 0.096 Uiso 1 1 calc R
H41C H 0.5887 0.4596 1.0248 0.096 Uiso 1 1 calc R
C42 C 0.7076(3) 0.3147(2) 0.9126(2) 0.0608(10) Uani 1 1 d .
H42A H 0.6543 0.2770 0.9171 0.091 Uiso 1 1 calc R
H42B H 0.7672 0.2732 0.9162 0.091 Uiso 1 1 calc R
H42C H 0.7172 0.3722 0.8493 0.091 Uiso 1 1 calc R
C43 C 0.7697(2) 0.3991(2) 0.9983(2) 0.0492(8) Uani 1 1 d .
H43A H 0.7541 0.4193 1.0548 0.074 Uiso 1 1 calc R
H43B H 0.7846 0.4571 0.9359 0.074 Uiso 1 1 calc R
H43C H 0.8260 0.3530 1.0038 0.074 Uiso 1 1 calc R
C44 C 0.6388(3) -0.0344(2) 1.1358(2) 0.0516(8) Uani 1 1 d .
H44A H 0.6374 -0.1047 1.1507 0.077 Uiso 1 1 calc R
H44B H 0.6976 -0.0072 1.0855 0.077 Uiso 1 1 calc R
H44C H 0.5815 -0.0003 1.1103 0.077 Uiso 1 1 calc R
C45 C 0.7305(2) -0.0691(2) 1.2691(2) 0.0472(7) Uani 1 1 d .
H45A H 0.7292 -0.0607 1.3305 0.071 Uiso 1 1 calc R
H45B H 0.7878 -0.0383 1.2184 0.071 Uiso 1 1 calc R
H45C H 0.7333 -0.1394 1.2826 0.071 Uiso 1 1 calc R
C46 C 0.5538(2) -0.0777(2) 1.3112(2) 0.0487(8) Uani 1 1 d .
H46A H 0.5529 -0.0730 1.3743 0.073 Uiso 1 1 calc R
H46B H 0.5614 -0.1468 1.3198 0.073 Uiso 1 1 calc R
H46C H 0.4927 -0.0497 1.2908 0.073 Uiso 1 1 calc R
C47 C 0.9044(2) 0.2019(2) 1.1936(2) 0.0418(7) Uani 1 1 d .
H47A H 0.9341 0.2545 1.1301 0.050 Uiso 1 1 calc R
H47B H 0.9564 0.1661 1.2289 0.050 Uiso 1 1 calc R
C48 C 0.8312(3) 0.2458(2) 1.2562(2) 0.0554(9) Uani 1 1 d .
H48A H 0.8632 0.2898 1.2718 0.083 Uiso 1 1 calc R
H48B H 0.8011 0.1932 1.3181 0.083 Uiso 1 1 calc R
H48C H 0.7813 0.2832 1.2197 0.083 Uiso 1 1 calc R
C51 C 0.7193(3) -0.2635(2) 0.7973(3) 0.0624(10) Uani 1 1 d .
H51A H 0.7641 -0.2680 0.7379 0.094 Uiso 1 1 calc R
H51B H 0.6546 -0.2425 0.7834 0.094 Uiso 1 1 calc R
H51C H 0.7163 -0.3280 0.8527 0.094 Uiso 1 1 calc R
C52 C 0.6775(3) -0.1729(3) 0.9089(3) 0.0661(10) Uani 1 1 d .
H52A H 0.7028 -0.1331 0.9349 0.099 Uiso 1 1 calc R
H52B H 0.6593 -0.2369 0.9626 0.099 Uiso 1 1 calc R
H52C H 0.6204 -0.1389 0.8830 0.099 Uiso 1 1 calc R
C53 C 0.8452(2) -0.2385(2) 0.8660(3) 0.0501(8) Uani 1 1 d .
H53A H 0.8678 -0.1982 0.8933 0.075 Uiso 1 1 calc R
H53B H 0.8966 -0.2462 0.8121 0.075 Uiso 1 1 calc R
H53C H 0.8286 -0.3034 0.9187 0.075 Uiso 1 1 calc R
C54 C 0.9282(2) 0.2134(2) 0.6063(2) 0.0413(6) Uani 1 1 d .
H54A H 0.9068 0.1939 0.6786 0.062 Uiso 1 1 calc R
H54B H 0.8742 0.2471 0.5745 0.062 Uiso 1 1 calc R
H54C H 0.9821 0.2579 0.5808 0.062 Uiso 1 1 calc R
C55 C 0.9996(2) 0.1568(2) 0.4679(2) 0.0481(8) Uani 1 1 d .
H55A H 1.0131 0.0997 0.4495 0.072 Uiso 1 1 calc R
H55B H 1.0591 0.1926 0.4475 0.072 Uiso 1 1 calc R
H55C H 0.9502 0.2002 0.4343 0.072 Uiso 1 1 calc R
C56 C 1.04961(19) 0.0706(2) 0.6267(2) 0.0420(7) Uani 1 1 d .
H56A H 1.0335 0.0544 0.6985 0.063 Uiso 1 1 calc R
H56B H 1.1042 0.1146 0.5949 0.063 Uiso 1 1 calc R
H56C H 1.0675 0.0101 0.6146 0.063 Uiso 1 1 calc R
C57 C 0.7157(2) 0.1214(2) 0.8183(2) 0.0466(7) Uani 1 1 d .
H57A H 0.7280 0.1237 0.7498 0.056 Uiso 1 1 calc R
H57B H 0.7458 0.1785 0.8158 0.056 Uiso 1 1 calc R
C58 C 0.6094(2) 0.1245(3) 0.8603(3) 0.0739(12) Uani 1 1 d .
H58A H 0.5799 0.1849 0.8178 0.111 Uiso 1 1 calc R
H58B H 0.5980 0.1233 0.9276 0.111 Uiso 1 1 calc R
H58C H 0.5804 0.0673 0.8630 0.111 Uiso 1 1 calc R
C61 C 1.2586(2) 0.4647(3) 0.3539(2) 0.0529(8) Uani 1 1 d .
H61A H 1.2359 0.5336 0.3267 0.079 Uiso 1 1 calc R
H61B H 1.2333 0.4273 0.3252 0.079 Uiso 1 1 calc R
H61C H 1.3297 0.4607 0.3371 0.079 Uiso 1 1 calc R
C62 C 1.1119(2) 0.4394(2) 0.4896(2) 0.0456(7) Uani 1 1 d .
H62A H 1.0855 0.4098 0.5616 0.068 Uiso 1 1 calc R
H62B H 1.0829 0.4098 0.4563 0.068 Uiso 1 1 calc R
H62C H 1.0967 0.5104 0.4647 0.068 Uiso 1 1 calc R
C63 C 1.2471(2) 0.3105(2) 0.5029(2) 0.0439(7) Uani 1 1 d .
H63A H 1.2102 0.2767 0.5711 0.066 Uiso 1 1 calc R
H63B H 1.3167 0.2988 0.5014 0.066 Uiso 1 1 calc R
H63C H 1.2303 0.2852 0.4587 0.066 Uiso 1 1 calc R
C64 C 1.4617(3) 0.4603(3) 0.7478(3) 0.0655(10) Uani 1 1 d .
H64A H 1.5098 0.4549 0.6906 0.098 Uiso 1 1 calc R
H64B H 1.4843 0.4208 0.8091 0.098 Uiso 1 1 calc R
H64C H 1.4531 0.5293 0.7399 0.098 Uiso 1 1 calc R
C65 C 1.2867(2) 0.4470(2) 0.8328(2) 0.0485(7) Uani 1 1 d .
H65A H 1.2255 0.4180 0.8422 0.073 Uiso 1 1 calc R
H65B H 1.2772 0.5185 0.8110 0.073 Uiso 1 1 calc R
H65C H 1.3080 0.4199 0.8959 0.073 Uiso 1 1 calc R
C66 C 1.3803(2) 0.3100(2) 0.7885(2) 0.0440(7) Uani 1 1 d .
H66A H 1.4217 0.2941 0.7337 0.066 Uiso 1 1 calc R
H66B H 1.3176 0.2794 0.8086 0.066 Uiso 1 1 calc R
H66C H 1.4117 0.2851 0.8452 0.066 Uiso 1 1 calc R
C67 C 0.9940(2) 0.4473(2) 0.7767(3) 0.0603(10) Uani 1 1 d .
H67A H 0.9842 0.4059 0.8488 0.072 Uiso 1 1 calc R
H67B H 0.9456 0.4302 0.7500 0.072 Uiso 1 1 calc R
C68 C 0.9821(3) 0.5516(3) 0.7608(4) 0.0918(16) Uani 1 1 d .
H68A H 0.9135 0.5676 0.7831 0.138 Uiso 1 1 calc R
H68B H 1.0040 0.5920 0.6898 0.138 Uiso 1 1 calc R
H68C H 1.0207 0.5648 0.7990 0.138 Uiso 1 1 calc R

loop_
_atom_site_aniso_label
_atom_site_aniso_U_11
_atom_site_aniso_U_22
_atom_site_aniso_U_33
_atom_site_aniso_U_23
_atom_site_aniso_U_13
_atom_site_aniso_U_12
Nd1 0.01747(6) 0.01846(7) 0.01961(6) -0.00656(5) -0.00424(4) -0.00116(4)
P1 0.0215(3) 0.0215(3) 0.0285(3) -0.0118(2) 0.0009(2) 0.0000(2)
P2 0.0307(3) 0.0295(3) 0.0245(3) -0.0057(3) -0.0135(2) -0.0075(3)
P3 0.0238(3) 0.0198(3) 0.0250(3) -0.0056(2) -0.0024(2) -0.0039(2)
O11 0.0333(9) 0.0374(10) 0.0364(10) -0.0211(8) -0.0037(8) -0.0065(8)
O12 0.0229(8) 0.0293(9) 0.0262(8) -0.0140(7) -0.0006(6) 0.0005(6)
O13 0.0267(9) 0.0244(9) 0.0375(10) -0.0100(8) 0.0037(7) -0.0004(7)
O14 0.0269(8) 0.0237(8) 0.0314(9) -0.0125(7) -0.0020(7) 0.0029(6)
O21 0.0312(9) 0.0463(11) 0.0317(9) -0.0136(9) -0.0105(8) -0.0045(8)
O22 0.0270(8) 0.0330(9) 0.0276(9) -0.0082(7) -0.0126(7) -0.0048(7)
O23 0.0358(9) 0.0280(9) 0.0300(9) -0.0033(7) -0.0166(8) -0.0078(7)
O24 0.0463(11) 0.0313(10) 0.0292(9) -0.0023(8) -0.0188(8) -0.0141(8)
O31 0.0324(9) 0.0214(9) 0.0430(11) -0.0033(8) 0.0053(8) -0.0014(7)
O32 0.0245(8) 0.0218(8) 0.0271(8) -0.0061(7) 0.0003(7) -0.0072(6)
O33 0.0356(9) 0.0282(9) 0.0254(8) -0.0075(7) -0.0051(7) -0.0124(7)
O34 0.0254(8) 0.0312(9) 0.0228(8) -0.0045(7) -0.0047(7) -0.0085(7)
C11 0.0207(10) 0.0261(12) 0.0249(11) -0.0128(10) -0.0044(9) 0.0031(9)
C12 0.0243(11) 0.0277(12) 0.0310(12) -0.0128(10) -0.0074(10) 0.0040(9)
C13 0.0279(12) 0.0292(13) 0.0436(15) -0.0199(12) -0.0080(11) 0.0067(10)
C14 0.0194(11) 0.0445(15) 0.0411(14) -0.0282(13) -0.0028(10) -0.0007(10)
C15 0.0228(11) 0.0343(13) 0.0295(12) -0.0150(11) -0.0003(9) -0.0061(10)
C16 0.0192(10) 0.0286(12) 0.0286(12) -0.0126(10) -0.0044(9) -0.0009(9)
C17 0.0537(17) 0.0260(13) 0.0302(13) -0.0057(11) -0.0093(12) 0.0100(12)
C18 0.0305(12) 0.0254(12) 0.0335(13) -0.0128(11) 0.0011(10) -0.0058(10)
C19 0.0361(15) 0.0547(19) 0.0545(18) -0.0407(16) 0.0060(13) -0.0050(13)
C21 0.0249(11) 0.0305(12) 0.0258(11) -0.0126(10) -0.0096(9) -0.0011(9)
C22 0.0267(12) 0.0305(13) 0.0317(13) -0.0141(11) -0.0057(10) -0.0056(10)
C23 0.0289(12) 0.0462(16) 0.0342(13) -0.0202(12) -0.0088(10) -0.0098(11)
C24 0.0310(13) 0.0544(17) 0.0293(13) -0.0186(13) -0.0100(11) -0.0056(12)
C25 0.0345(13) 0.0462(16) 0.0229(12) -0.0082(11) -0.0084(10) -0.0085(12)
C26 0.0270(12) 0.0331(13) 0.0246(11) -0.0120(10) -0.0052(9) -0.0056(10)
C27 0.0341(14) 0.0307(14) 0.0400(15) -0.0098(12) -0.0094(11) -0.0078(11)
C28 0.0298(13) 0.0385(14) 0.0280(12) -0.0061(11) -0.0075(10) -0.0121(11)
C29 0.0449(17) 0.084(3) 0.0358(16) -0.0166(16) -0.0162(13) -0.0209(16)
C31 0.0237(11) 0.0215(11) 0.0302(12) -0.0062(10) 0.0013(9) -0.0053(9)
C32 0.0258(12) 0.0305(13) 0.0272(12) -0.0058(10) 0.0020(10) -0.0063(10)
C33 0.0479(17) 0.0363(16) 0.0317(14) -0.0021(12) 0.0015(12) -0.0109(13)
C34 0.0541(18) 0.0314(15) 0.0476(18) -0.0070(13) 0.0044(14) -0.0184(13)
C35 0.0472(17) 0.0357(15) 0.0489(17) -0.0154(14) -0.0012(14) -0.0197(13)
C36 0.0293(12) 0.0294(13) 0.0378(14) -0.0145(11) -0.0004(11) -0.0061(10)
C37 0.0329(13) 0.0396(15) 0.0254(12) -0.0073(11) -0.0021(10) -0.0098(11)
C38 0.0403(15) 0.0345(15) 0.0472(16) -0.0183(13) -0.0126(13) -0.0083(12)
C39 0.114(4) 0.044(2) 0.061(2) -0.0017(18) -0.007(2) -0.041(2)
C41 0.068(2) 0.048(2) 0.055(2) -0.0032(16) -0.0215(18) 0.0227(17)
C42 0.100(3) 0.0442(19) 0.0284(15) -0.0063(14) -0.0165(17) 0.0079(18)
C43 0.0549(18) 0.0270(14) 0.0482(18) -0.0073(13) 0.0069(15) -0.0039(13)
C44 0.080(2) 0.0374(16) 0.0444(17) -0.0207(14) -0.0077(16) -0.0196(16)
C45 0.0438(16) 0.0273(14) 0.0558(19) -0.0052(13) -0.0072(14) 0.0026(12)
C46 0.0482(17) 0.0352(16) 0.0540(19) -0.0154(14) 0.0091(14) -0.0188(13)
C47 0.0399(15) 0.0394(16) 0.0550(18) -0.0238(14) -0.0144(13) -0.0046(12)
C48 0.077(2) 0.054(2) 0.0491(19) -0.0324(16) -0.0170(17) -0.0004(17)
C51 0.076(2) 0.0354(17) 0.083(3) -0.0105(17) -0.044(2) -0.0172(16)
C52 0.065(2) 0.046(2) 0.055(2) -0.0005(16) 0.0127(17) -0.0103(17)
C53 0.0559(19) 0.0281(14) 0.064(2) -0.0048(14) -0.0309(16) -0.0050(13)
C54 0.0472(16) 0.0352(15) 0.0429(16) -0.0096(13) -0.0169(13) -0.0108(12)
C55 0.0453(17) 0.060(2) 0.0307(14) -0.0054(14) -0.0038(13) -0.0244(15)
C56 0.0279(13) 0.0494(17) 0.0419(16) -0.0068(13) -0.0095(12) -0.0120(12)
C57 0.0471(17) 0.0550(19) 0.0408(16) -0.0221(15) -0.0172(13) 0.0129(14)
C58 0.0401(19) 0.102(3) 0.084(3) -0.039(3) -0.0271(19) 0.0203(19)
C61 0.060(2) 0.063(2) 0.0292(14) -0.0090(15) -0.0046(14) -0.0216(17)
C62 0.0350(15) 0.0533(19) 0.0415(16) -0.0092(14) -0.0091(12) -0.0076(13)
C63 0.0518(17) 0.0462(17) 0.0397(16) -0.0233(14) -0.0079(13) -0.0039(14)
C64 0.057(2) 0.068(2) 0.082(3) -0.024(2) -0.032(2) -0.0212(18)
C65 0.069(2) 0.0383(16) 0.0425(16) -0.0198(14) -0.0122(15) -0.0037(15)
C66 0.0440(16) 0.0386(16) 0.0557(18) -0.0190(14) -0.0244(14) 0.0057(13)
C67 0.0381(16) 0.0355(17) 0.084(3) -0.0161(17) 0.0103(16) 0.0049(13)
C68 0.069(3) 0.049(2) 0.141(4) -0.045(3) 0.013(3) 0.0070(19)

loop_
_atom_type_symbol
_atom_type_description
_atom_type_scat_dispersion_real
_atom_type_scat_dispersion_imag
_atom_type_scat_source
C C 0.0033 0.0016 'International Tables Vol C Tables 4.2.6.8 and 6.1.1.4'
H H 0.0000 0.0000 'International Tables Vol C Tables 4.2.6.8 and 6.1.1.4'
O O 0.0106 0.0060 'International Tables Vol C Tables 4.2.6.8 and 6.1.1.4'
P P 0.1023 0.0942 'International Tables Vol C Tables 4.2.6.8 and 6.1.1.4'
Nd Nd -0.1943 3.0179 'International Tables Vol C Tables 4.2.6.8 and 6.1.1.4'

loop_
_geom_angle_atom_site_label_1
_geom_angle_atom_site_label_2
_geom_angle_atom_site_label_3
_geom_angle
_geom_angle_site_symmetry_1
_geom_angle_site_symmetry_3
O24 Nd1 O23 142.64(6) 2_757 .
O24 Nd1 O13 89.54(7) 2_757 .
O23 Nd1 O13 87.68(6) . .
O24 Nd1 O14 76.25(6) 2_757 2_757
O23 Nd1 O14 78.99(6) . 2_757
O13 Nd1 O14 133.64(6) . 2_757
O24 Nd1 O33 77.49(6) 2_757 .
O23 Nd1 O33 139.39(6) . .
O13 Nd1 O33 86.66(6) . .
O14 Nd1 O33 130.69(6) 2_757 .
O24 Nd1 O34 134.64(6) 2_757 .
O23 Nd1 O34 82.19(6) . .
O13 Nd1 O34 101.79(6) . .
O14 Nd1 O34 119.67(6) 2_757 .
O33 Nd1 O34 59.84(5) . .
O24 Nd1 O14 74.01(6) 2_757 .
O23 Nd1 O14 73.49(6) . .
O13 Nd1 O14 56.56(5) . .
O14 Nd1 O14 77.09(5) 2_757 .
O33 Nd1 O14 132.72(5) . .
O34 Nd1 O14 147.34(5) . .
O24 Nd1 Nd1 70.78(4) 2_757 2_757
O23 Nd1 Nd1 72.10(4) . 2_757
O13 Nd1 Nd1 91.93(4) . 2_757
O14 Nd1 Nd1 41.72(4) 2_757 2_757
O33 Nd1 Nd1 148.25(4) . 2_757
O34 Nd1 Nd1 150.32(4) . 2_757
O14 Nd1 Nd1 35.38(3) . 2_757
O13 P1 O14 108.86(10) . .
O13 P1 O11 113.62(10) . .
O14 P1 O11 111.02(10) . .
O13 P1 O12 111.83(10) . .
O14 P1 O12 107.79(9) . .
O11 P1 O12 103.52(9) . .
O24 P2 O23 115.66(10) . .
O24 P2 O21 107.13(11) . .
O23 P2 O21 111.21(11) . .
O24 P2 O22 105.96(10) . .
O23 P2 O22 109.66(10) . .
O21 P2 O22 106.72(9) . .
O33 P3 O34 107.15(9) . .
O33 P3 O31 112.60(10) . .
O34 P3 O31 113.80(10) . .
O33 P3 O32 111.51(10) . .
O34 P3 O32 110.22(9) . .
O31 P3 O32 101.58(9) . .
C47 O11 P1 127.03(18) . .
C11 O12 P1 123.70(14) . .
P1 O13 Nd1 104.96(9) . .
P1 O14 Nd1 167.44(10) . 2_757
P1 O14 Nd1 89.62(8) . .
Nd1 O14 Nd1 102.91(5) 2_757 .
C57 O21 P2 124.57(18) . .
C21 O22 P2 127.53(15) . .
P2 O23 Nd1 138.34(10) . .
P2 O24 Nd1 142.59(10) . 2_757
C67 O31 P3 119.38(17) . .
C31 O32 P3 127.78(15) . .
P3 O33 Nd1 96.66(8) . .
P3 O34 Nd1 96.23(8) . .
C12 C11 C16 123.5(2) . .
C12 C11 O12 119.6(2) . .
C16 C11 O12 116.96(19) . .
C11 C12 C13 115.5(2) . .
C11 C12 C17 126.3(2) . .
C13 C12 C17 118.2(2) . .
C14 C13 C12 123.1(2) . .
C14 C13 H13 118.4 . .
C12 C13 H13 118.4 . .
C13 C14 C15 117.9(2) . .
C13 C14 C19 121.6(2) . .
C15 C14 C19 120.4(2) . .
C14 C15 C16 122.9(2) . .
C14 C15 H15 118.5 . .
C16 C15 H15 118.5 . .
C15 C16 C11 115.7(2) . .
C15 C16 C18 120.0(2) . .
C11 C16 C18 124.3(2) . .
C42 C17 C43 109.6(3) . .
C42 C17 C41 106.2(3) . .
C43 C17 C41 107.5(3) . .
C42 C17 C12 113.0(2) . .
C43 C17 C12 111.1(2) . .
C41 C17 C12 109.1(2) . .
C46 C18 C44 107.0(2) . .
C46 C18 C45 105.9(2) . .
C44 C18 C45 110.1(2) . .
C46 C18 C16 110.9(2) . .
C44 C18 C16 110.7(2) . .
C45 C18 C16 112.0(2) . .
C14 C19 H19A 109.5 . .
C14 C19 H19B 109.5 . .
H19A C19 H19B 109.5 . .
C14 C19 H19C 109.5 . .
H19A C19 H19C 109.5 . .
H19B C19 H19C 109.5 . .
O22 C21 C26 118.4(2) . .
O22 C21 C22 118.8(2) . .
C26 C21 C22 122.8(2) . .
C23 C22 C21 115.7(2) . .
C23 C22 C27 117.4(2) . .
C21 C22 C27 126.9(2) . .
C24 C23 C22 123.6(2) . .
C24 C23 H23 118.2 . .
C22 C23 H23 118.2 . .
C23 C24 C25 117.8(2) . .
C23 C24 C29 121.1(2) . .
C25 C24 C29 121.0(3) . .
C24 C25 C26 123.3(2) . .
C24 C25 H25 118.3 . .
C26 C25 H25 118.3 . .
C25 C26 C21 116.0(2) . .
C25 C26 C28 118.1(2) . .
C21 C26 C28 125.9(2) . .
C52 C27 C53 108.9(3) . .
C52 C27 C51 108.1(3) . .
C53 C27 C51 104.7(2) . .
C52 C27 C22 111.2(2) . .
C53 C27 C22 113.6(2) . .
C51 C27 C22 110.1(2) . .
C56 C28 C54 110.6(2) . .
C56 C28 C26 114.3(2) . .
C54 C28 C26 109.3(2) . .
C56 C28 C55 105.0(2) . .
C54 C28 C55 107.5(2) . .
C26 C28 C55 109.8(2) . .
C24 C29 H29A 109.5 . .
C24 C29 H29B 109.5 . .
H29A C29 H29B 109.5 . .
C24 C29 H29C 109.5 . .
H29A C29 H29C 109.5 . .
H29B C29 H29C 109.5 . .
C32 C31 C36 123.9(2) . .
C32 C31 O32 117.6(2) . .
C36 C31 O32 118.4(2) . .
C33 C32 C31 115.5(2) . .
C33 C32 C37 119.3(2) . .
C31 C32 C37 125.2(2) . .
C34 C33 C32 122.9(3) . .
C34 C33 H33 118.6 . .
C32 C33 H33 118.6 . .
C35 C34 C33 118.6(3) . .
C35 C34 C39 120.5(3) . .
C33 C34 C39 120.9(3) . .
C34 C35 C36 123.2(3) . .
C34 C35 H35 118.4 . .
C36 C35 H35 118.4 . .
C31 C36 C35 115.1(2) . .
C31 C36 C38 126.3(2) . .
C35 C36 C38 118.7(2) . .
C63 C37 C62 110.1(2) . .
C63 C37 C32 112.8(2) . .
C62 C37 C32 109.9(2) . .
C63 C37 C61 106.3(2) . .
C62 C37 C61 107.0(2) . .
C32 C37 C61 110.6(2) . .
C65 C38 C36 110.4(2) . .
C65 C38 C64 108.3(3) . .
C36 C38 C64 110.2(2) . .
C65 C38 C66 109.5(2) . .
C36 C38 C66 113.3(2) . .
C64 C38 C66 104.9(3) . .
C34 C39 H39A 109.5 . .
C34 C39 H39B 109.5 . .
H39A C39 H39B 109.5 . .
C34 C39 H39C 109.5 . .
H39A C39 H39C 109.5 . .
H39B C39 H39C 109.5 . .
C17 C41 H41A 109.5 . .
C17 C41 H41B 109.5 . .
H41A C41 H41B 109.5 . .
C17 C41 H41C 109.5 . .
H41A C41 H41C 109.5 . .
H41B C41 H41C 109.5 . .
C17 C42 H42A 109.5 . .
C17 C42 H42B 109.5 . .
H42A C42 H42B 109.5 . .
C17 C42 H42C 109.5 . .
H42A C42 H42C 109.5 . .
H42B C42 H42C 109.5 . .
C17 C43 H43A 109.5 . .
C17 C43 H43B 109.5 . .
H43A C43 H43B 109.5 . .
C17 C43 H43C 109.5 . .
H43A C43 H43C 109.5 . .
H43B C43 H43C 109.5 . .
C18 C44 H44A 109.5 . .
C18 C44 H44B 109.5 . .
H44A C44 H44B 109.5 . .
C18 C44 H44C 109.5 . .
H44A C44 H44C 109.5 . .
H44B C44 H44C 109.5 . .
C18 C45 H45A 109.5 . .
C18 C45 H45B 109.5 . .
H45A C45 H45B 109.5 . .
C18 C45 H45C 109.5 . .
H45A C45 H45C 109.5 . .
H45B C45 H45C 109.5 . .
C18 C46 H46A 109.5 . .
C18 C46 H46B 109.5 . .
H46A C46 H46B 109.5 . .
C18 C46 H46C 109.5 . .
H46A C46 H46C 109.5 . .
H46B C46 H46C 109.5 . .
O11 C47 C48 108.7(2) . .
O11 C47 H47A 109.9 . .
C48 C47 H47A 109.9 . .
O11 C47 H47B 109.9 . .
C48 C47 H47B 109.9 . .
H47A C47 H47B 108.3 . .
C47 C48 H48A 109.5 . .
C47 C48 H48B 109.5 . .
H48A C48 H48B 109.5 . .
C47 C48 H48C 109.5 . .
H48A C48 H48C 109.5 . .
H48B C48 H48C 109.5 . .
C27 C51 H51A 109.5 . .
C27 C51 H51B 109.5 . .
H51A C51 H51B 109.5 . .
C27 C51 H51C 109.5 . .
H51A C51 H51C 109.5 . .
H51B C51 H51C 109.5 . .
C27 C52 H52A 109.5 . .
C27 C52 H52B 109.5 . .
H52A C52 H52B 109.5 . .
C27 C52 H52C 109.5 . .
H52A C52 H52C 109.5 . .
H52B C52 H52C 109.5 . .
C27 C53 H53A 109.5 . .
C27 C53 H53B 109.5 . .
H53A C53 H53B 109.5 . .
C27 C53 H53C 109.5 . .
H53A C53 H53C 109.5 . .
H53B C53 H53C 109.5 . .
C28 C54 H54A 109.5 . .
C28 C54 H54B 109.5 . .
H54A C54 H54B 109.5 . .
C28 C54 H54C 109.5 . .
H54A C54 H54C 109.5 . .
H54B C54 H54C 109.5 . .
C28 C55 H55A 109.5 . .
C28 C55 H55B 109.5 . .
H55A C55 H55B 109.5 . .
C28 C55 H55C 109.5 . .
H55A C55 H55C 109.5 . .
H55B C55 H55C 109.5 . .
C28 C56 H56A 109.5 . .
C28 C56 H56B 109.5 . .
H56A C56 H56B 109.5 . .
C28 C56 H56C 109.5 . .
H56A C56 H56C 109.5 . .
H56B C56 H56C 109.5 . .
O21 C57 C58 107.8(3) . .
O21 C57 H57A 110.2 . .
C58 C57 H57A 110.2 . .
O21 C57 H57B 110.2 . .
C58 C57 H57B 110.2 . .
H57A C57 H57B 108.5 . .
C57 C58 H58A 109.5 . .
C57 C58 H58B 109.5 . .
H58A C58 H58B 109.5 . .
C57 C58 H58C 109.5 . .
H58A C58 H58C 109.5 . .
H58B C58 H58C 109.5 . .
C37 C61 H61A 109.5 . .
C37 C61 H61B 109.5 . .
H61A C61 H61B 109.5 . .
C37 C61 H61C 109.5 . .
H61A C61 H61C 109.5 . .
H61B C61 H61C 109.5 . .
C37 C62 H62A 109.5 . .
C37 C62 H62B 109.5 . .
H62A C62 H62B 109.5 . .
C37 C62 H62C 109.5 . .
H62A C62 H62C 109.5 . .
H62B C62 H62C 109.5 . .
C37 C63 H63A 109.5 . .
C37 C63 H63B 109.5 . .
H63A C63 H63B 109.5 . .
C37 C63 H63C 109.5 . .
H63A C63 H63C 109.5 . .
H63B C63 H63C 109.5 . .
C38 C64 H64A 109.5 . .
C38 C64 H64B 109.5 . .
H64A C64 H64B 109.5 . .
C38 C64 H64C 109.5 . .
H64A C64 H64C 109.5 . .
H64B C64 H64C 109.5 . .
C38 C65 H65A 109.5 . .
C38 C65 H65B 109.5 . .
H65A C65 H65B 109.5 . .
C38 C65 H65C 109.5 . .
H65A C65 H65C 109.5 . .
H65B C65 H65C 109.5 . .
C38 C66 H66A 109.5 . .
C38 C66 H66B 109.5 . .
H66A C66 H66B 109.5 . .
C38 C66 H66C 109.5 . .
H66A C66 H66C 109.5 . .
H66B C66 H66C 109.5 . .
O31 C67 C68 108.1(3) . .
O31 C67 H67A 110.1 . .
C68 C67 H67A 110.1 . .
O31 C67 H67B 110.1 . .
C68 C67 H67B 110.1 . .
H67A C67 H67B 108.4 . .
C67 C68 H68A 109.5 . .
C67 C68 H68B 109.5 . .
H68A C68 H68B 109.5 . .
C67 C68 H68C 109.5 . .
H68A C68 H68C 109.5 . .
H68B C68 H68C 109.5 . .

loop_
_geom_bond_atom_site_label_1
_geom_bond_atom_site_label_2
_geom_bond_distance
_geom_bond_site_symmetry_2
Nd1 O24 2.3259(17) 2_757
Nd1 O23 2.3698(16) .
Nd1 O13 2.3796(16) .
Nd1 O14 2.3860(16) 2_757
Nd1 O33 2.4215(16) .
Nd1 O34 2.4305(16) .
Nd1 O14 2.7425(17) .
Nd1 Nd1 4.0172(6) 2_757
P1 O13 1.4985(18) .
P1 O14 1.5106(16) .
P1 O11 1.5601(18) .
P1 O12 1.5862(17) .
P2 O24 1.4910(18) .
P2 O23 1.4966(18) .
P2 O21 1.5641(19) .
P2 O22 1.5961(18) .
P3 O33 1.5028(17) .
P3 O34 1.5050(17) .
P3 O31 1.5679(18) .
P3 O32 1.5765(16) .
O11 C47 1.437(3) .
O12 C11 1.416(3) .
O14 Nd1 2.3860(16) 2_757
O21 C57 1.451(3) .
O22 C21 1.405(3) .
O24 Nd1 2.3259(17) 2_757
O31 C67 1.448(3) .
O32 C31 1.415(3) .
C11 C12 1.402(3) .
C11 C16 1.408(3) .
C12 C13 1.402(3) .
C12 C17 1.547(4) .
C13 C14 1.379(4) .
C13 H13 0.9500 .
C14 C15 1.388(4) .
C14 C19 1.507(3) .
C15 C16 1.393(3) .
C15 H15 0.9500 .
C16 C18 1.540(3) .
C17 C42 1.529(4) .
C17 C43 1.535(4) .
C17 C41 1.537(4) .
C18 C46 1.530(4) .
C18 C44 1.533(4) .
C18 C45 1.536(4) .
C19 H19A 0.9800 .
C19 H19B 0.9800 .
C19 H19C 0.9800 .
C21 C26 1.410(3) .
C21 C22 1.411(3) .
C22 C23 1.393(3) .
C22 C27 1.551(4) .
C23 C24 1.373(4) .
C23 H23 0.9500 .
C24 C25 1.382(4) .
C24 C29 1.515(4) .
C25 C26 1.387(3) .
C25 H25 0.9500 .
C26 C28 1.556(3) .
C27 C52 1.527(4) .
C27 C53 1.530(4) .
C27 C51 1.537(4) .
C28 C56 1.528(4) .
C28 C54 1.538(4) .
C28 C55 1.559(4) .
C29 H29A 0.9800 .
C29 H29B 0.9800 .
C29 H29C 0.9800 .
C31 C32 1.402(3) .
C31 C36 1.403(4) .
C32 C33 1.397(4) .
C32 C37 1.537(4) .
C33 C34 1.377(4) .
C33 H33 0.9500 .
C34 C35 1.368(4) .
C34 C39 1.521(4) .
C35 C36 1.405(4) .
C35 H35 0.9500 .
C36 C38 1.538(4) .
C37 C63 1.533(4) .
C37 C62 1.536(4) .
C37 C61 1.541(4) .
C38 C65 1.533(4) .
C38 C64 1.543(4) .
C38 C66 1.543(4) .
C39 H39A 0.9800 .
C39 H39B 0.9800 .
C39 H39C 0.9800 .
C41 H41A 0.9800 .
C41 H41B 0.9800 .
C41 H41C 0.9800 .
C42 H42A 0.9800 .
C42 H42B 0.9800 .
C42 H42C 0.9800 .
C43 H43A 0.9800 .
C43 H43B 0.9800 .
C43 H43C 0.9800 .
C44 H44A 0.9800 .
C44 H44B 0.9800 .
C44 H44C 0.9800 .
C45 H45A 0.9800 .
C45 H45B 0.9800 .
C45 H45C 0.9800 .
C46 H46A 0.9800 .
C46 H46B 0.9800 .
C46 H46C 0.9800 .
C47 C48 1.492(4) .
C47 H47A 0.9900 .
C47 H47B 0.9900 .
C48 H48A 0.9800 .
C48 H48B 0.9800 .
C48 H48C 0.9800 .
C51 H51A 0.9800 .
C51 H51B 0.9800 .
C51 H51C 0.9800 .
C52 H52A 0.9800 .
C52 H52B 0.9800 .
C52 H52C 0.9800 .
C53 H53A 0.9800 .
C53 H53B 0.9800 .
C53 H53C 0.9800 .
C54 H54A 0.9800 .
C54 H54B 0.9800 .
C54 H54C 0.9800 .
C55 H55A 0.9800 .
C55 H55B 0.9800 .
C55 H55C 0.9800 .
C56 H56A 0.9800 .
C56 H56B 0.9800 .
C56 H56C 0.9800 .
C57 C58 1.489(4) .
C57 H57A 0.9900 .
C57 H57B 0.9900 .
C58 H58A 0.9800 .
C58 H58B 0.9800 .
C58 H58C 0.9800 .
C61 H61A 0.9800 .
C61 H61B 0.9800 .
C61 H61C 0.9800 .
C62 H62A 0.9800 .
C62 H62B 0.9800 .
C62 H62C 0.9800 .
C63 H63A 0.9800 .
C63 H63B 0.9800 .
C63 H63C 0.9800 .
C64 H64A 0.9800 .
C64 H64B 0.9800 .
C64 H64C 0.9800 .
C65 H65A 0.9800 .
C65 H65B 0.9800 .
C65 H65C 0.9800 .
C66 H66A 0.9800 .
C66 H66B 0.9800 .
C66 H66C 0.9800 .
C67 C68 1.465(5) .
C67 H67A 0.9900 .
C67 H67B 0.9900 .
C68 H68A 0.9800 .
C68 H68B 0.9800 .
C68 H68C 0.9800 .
